data_9000051
loop_
_publ_author_name
'Qurashi, M. M.'
'Barnes, W. H.'

_publ_section_title
;
 A preliminary structure for pucherite, BiVO4
;
_journal_name_full 'American Mineralogist'
_journal_page_first 423
_journal_page_last 426
_journal_volume 37
_journal_year 1952
_chemical_formula_sum 'Bi O4 V'
_chemical_name_mineral Pucherite
_space_group_IT_number 60
_symmetry_space_group_name_Hall '-P 2a 2n'
_symmetry_space_group_name_H-M 'P n c a'
_cell_angle_alpha 90
_cell_angle_beta 90
_cell_angle_gamma 90
_cell_length_a 5.332
_cell_length_b 5.060
_cell_length_c 12.02
_cell_formula_units_Z 4
_cell_volume 324.299
_database_code_amcsd 0000054
_exptl_crystal_density_diffrn 6.634
_cod_original_formula_sum 'Bi V O4'
_cod_database_code 9000051

loop_
_space_group_symop_operation_xyz
x,y,z
1/2+x,y,-z
1/2-x,-y,z
x,1/2-y,1/2+z
-x,1/2+y,1/2-z
1/2-x,1/2+y,1/2+z
1/2+x,1/2-y,1/2-z
-x,-y,-z

loop_
_atom_site_label
_atom_site_fract_x
_atom_site_fract_y
_atom_site_fract_z
Bi 0.25000 0.00000 0.10800
V 0.25000 0.00000 0.39200
O1 0.00000 0.00000 0.00000
O2 0.00000 0.00000 0.50000
O3 -0.03300 0.28300 0.21700

loop_
_cod_related_entry_id
_cod_related_entry_database
_cod_related_entry_code
1 AMCSD 0000054
